data_4306400
loop_
_publ_author_name
'Donald J. Darensbourg'
'Adriana I. Moncada'

_publ_section_title
;
Mechanistic Insight into the Initiation Step of the Coupling Reaction of
Oxetane or Epoxides and CO2 Catalyzed by (salen)CrX Complexes
;
_journal_name_full 'Inorganic Chemistry'
_journal_page_first 10000
_journal_page_last 10008
_journal_paper_doi 10.1021/ic801231p
_journal_volume 47
_journal_year 2008
_chemical_formula_sum 'C70 H68 Cl4 Cr N5 O6 P2'
_chemical_formula_weight 1331.03
_chemical_name_systematic
; 
 ? 
;
_space_group_IT_number 2
_symmetry_cell_setting triclinic
_symmetry_space_group_name_Hall '-P 1'
_symmetry_space_group_name_H-M 'P -1'
_atom_sites_solution_hydrogens geom
_atom_sites_solution_primary direct
_atom_sites_solution_secondary difmap
_audit_creation_method SHELXL-97
_cell_angle_alpha 68.179(10)
_cell_angle_beta 79.346(12)
_cell_angle_gamma 88.643(11)
_cell_formula_units_Z 2
_cell_length_a 11.961(2)
_cell_length_b 15.876(3)
_cell_length_c 18.842(4)
_cell_measurement_reflns_used 1005
_cell_measurement_temperature 110(2)
_cell_measurement_theta_max 61.30
_cell_measurement_theta_min 3.00
_cell_volume 3260.4(11)
_computing_cell_refinement
; 
 CELL-NOW (Sheldrick, 2003) and SAINT (BRUKER-NONIUS, 2003) 
;
_computing_data_collection 'FRAMBO (BRUKER-NONIUS, 2003)'
_computing_data_reduction 'Bruker SAINT'
_computing_molecular_graphics 'X-SEED (Barbour, 2001)'
_computing_publication_material 'Bruker SHELXTL'
_computing_structure_refinement 'SHELXL-97 (Sheldrick, 1997)'
_computing_structure_solution 'SHELXS-97 (Sheldrick, 1990)'
_diffrn_ambient_temperature 110(2)
_diffrn_measured_fraction_theta_full 0.918
_diffrn_measured_fraction_theta_max 0.918
_diffrn_measurement_device_type 'BRUKER GADDS D8 Discover'
_diffrn_measurement_method 'phi and omega scans'
_diffrn_radiation_monochromator graphite
_diffrn_radiation_source 'fine-focus sealed tube'
_diffrn_radiation_type CuK\a
_diffrn_radiation_wavelength 1.54178
_diffrn_reflns_av_R_equivalents 0.0409
_diffrn_reflns_av_sigmaI/netI 0.0464
_diffrn_reflns_limit_h_max 12
_diffrn_reflns_limit_h_min -13
_diffrn_reflns_limit_k_max 17
_diffrn_reflns_limit_k_min -17
_diffrn_reflns_limit_l_max 21
_diffrn_reflns_limit_l_min -21
_diffrn_reflns_number 25681
_diffrn_reflns_theta_full 61.32
_diffrn_reflns_theta_max 61.32
_diffrn_reflns_theta_min 2.57
_exptl_absorpt_coefficient_mu 3.867
_exptl_absorpt_correction_T_max 0.9267
_exptl_absorpt_correction_T_min 0.2810
_exptl_absorpt_correction_type multi-scan
_exptl_absorpt_process_details 'SADABS; (Sheldrick, 2006)'
_exptl_crystal_colour red
_exptl_crystal_density_diffrn 1.356
_exptl_crystal_density_method 'not measured'
_exptl_crystal_description needle
_exptl_crystal_F_000 1386
_exptl_crystal_size_max 0.44
_exptl_crystal_size_mid 0.03
_exptl_crystal_size_min 0.02
_refine_diff_density_max 0.736
_refine_diff_density_min -0.791
_refine_diff_density_rms 0.106
_refine_ls_extinction_method none
_refine_ls_goodness_of_fit_ref 1.000
_refine_ls_hydrogen_treatment constr
_refine_ls_matrix_type full
_refine_ls_number_parameters 801
_refine_ls_number_reflns 9249
_refine_ls_number_restraints 0
_refine_ls_restrained_S_all 1.000
_refine_ls_R_factor_all 0.0657
_refine_ls_R_factor_gt 0.0504
_refine_ls_shift/su_max 0.001
_refine_ls_shift/su_mean 0.000
_refine_ls_structure_factor_coef Fsqd
_refine_ls_weighting_details 'calc w=1/[\s^2^(Fo^2^)+(0.1787P)^2^+0.0000P] where P=(Fo^2^+2Fc^2^)/3'
_refine_ls_weighting_scheme calc
_refine_ls_wR_factor_gt 0.1663
_refine_ls_wR_factor_ref 0.2110
_reflns_number_gt 7555
_reflns_number_total 9249
_reflns_threshold_expression >2sigma(I)
_cod_data_source_file ic801231p_si_002_4.cif
_cod_data_source_block data0m
_cod_depositor_comments
;
The following automatic conversions were performed:
'_symmetry_cell_setting' value 'Triclinic' changed to 'triclinic'
according to '/home/saulius/struct/CIF-dictionaries/cif_core.dic'
dictionary named 'cif_core.dic' version 2.4.1 from 2010-06-29.

Automatic conversion script
Id: cif_fix_enum 1527 2010-12-29 10:47:43Z saulius 
;
_cod_original_cell_volume 3260.5(11)
_cod_database_code 4306400

loop_
_symmetry_equiv_pos_as_xyz
'x, y, z'
'-x, -y, -z'

loop_
_atom_site_label
_atom_site_type_symbol
_atom_site_fract_x
_atom_site_fract_y
_atom_site_fract_z
_atom_site_U_iso_or_equiv
_atom_site_adp_type
_atom_site_occupancy
_atom_site_symmetry_multiplicity
_atom_site_calc_flag
_atom_site_refinement_flags
_atom_site_disorder_assembly
_atom_site_disorder_group
Cr1 Cr 0.25331(5) 0.37979(4) 0.49694(3) 0.0200(2) Uani 1 1 d . . .
P1 P 0.73825(8) 0.77390(6) 1.02398(5) 0.0189(3) Uani 1 1 d . . .
P2 P 0.79070(8) 0.68521(6) 0.90865(5) 0.0199(3) Uani 1 1 d . . .
Cl1 Cl 0.36926(10) 0.98459(8) 0.31984(8) 0.0533(4) Uani 1 1 d . . .
Cl2 Cl 0.57403(16) 0.96881(10) 0.21689(9) 0.0874(6) Uani 1 1 d . . .
Cl3 Cl 0.99146(11) 0.02832(9) 0.10159(9) 0.0610(4) Uani 1 1 d . . .
Cl4 Cl 0.79079(10) 0.13804(8) 0.08612(8) 0.0530(4) Uani 1 1 d . . .
O1A O 0.1779(3) 0.4876(2) 0.26259(17) 0.0441(8) Uani 1 1 d . . .
O1B O 0.4183(3) 0.2627(2) 0.69633(18) 0.0466(8) Uani 1 1 d . . .
O2 O 0.1469(2) 0.27617(17) 0.54112(15) 0.0259(6) Uani 1 1 d . . .
O3 O 0.3715(2) 0.32028(17) 0.45135(15) 0.0252(6) Uani 1 1 d . . .
O4 O -0.2847(2) 0.21997(17) 0.72152(15) 0.0241(6) Uani 1 1 d . . .
O5 O 0.7956(2) 0.4338(2) 0.26652(17) 0.0365(7) Uani 1 1 d . . .
N1A N 0.1926(3) 0.4269(2) 0.39645(19) 0.0267(7) Uani 1 1 d . . .
N1B N 0.3150(3) 0.3378(2) 0.59644(19) 0.0270(8) Uani 1 1 d . . .
N2 N 0.1429(3) 0.4553(2) 0.54011(17) 0.0204(7) Uani 1 1 d . . .
N3 N 0.3531(3) 0.4948(2) 0.45774(17) 0.0205(7) Uani 1 1 d . . .
N4 N 0.8081(3) 0.7438(2) 0.95794(17) 0.0232(7) Uani 1 1 d . . .
C1A C 0.1879(3) 0.4564(3) 0.3301(2) 0.0277(9) Uani 1 1 d . . .
C1B C 0.3652(3) 0.2988(3) 0.6453(2) 0.0270(9) Uani 1 1 d . . .
C2 C 0.0443(3) 0.4250(2) 0.5842(2) 0.0192(8) Uani 1 1 d . . .
H2 H 0.0012 0.4664 0.6024 0.023 Uiso 1 1 calc R . .
C3 C -0.0058(3) 0.3361(3) 0.6080(2) 0.0212(8) Uani 1 1 d . . .
C4 C -0.1175(3) 0.3221(3) 0.6536(2) 0.0210(8) Uani 1 1 d . . .
H4 H -0.1523 0.3702 0.6667 0.025 Uiso 1 1 calc R . .
C5 C -0.1745(3) 0.2401(2) 0.6786(2) 0.0213(8) Uani 1 1 d . . .
C6 C -0.3364(3) 0.2899(3) 0.7446(2) 0.0283(9) Uani 1 1 d . . .
H6A H -0.2889 0.3069 0.7748 0.042 Uiso 1 1 calc R . .
H6B H -0.4120 0.2679 0.7766 0.042 Uiso 1 1 calc R . .
H6C H -0.3439 0.3431 0.6982 0.042 Uiso 1 1 calc R . .
C7 C -0.1206(3) 0.1684(3) 0.6615(2) 0.0231(8) Uani 1 1 d . . .
H7 H -0.1609 0.1111 0.6806 0.028 Uiso 1 1 calc R . .
C8 C -0.0121(3) 0.1773(3) 0.6183(2) 0.0236(9) Uani 1 1 d . . .
C9 C 0.0442(3) 0.0962(3) 0.6023(2) 0.0278(9) Uani 1 1 d . . .
C10 C -0.0346(4) 0.0102(3) 0.6399(3) 0.0377(11) Uani 1 1 d . . .
H10A H 0.0026 -0.0392 0.6268 0.057 Uiso 1 1 calc R . .
H10B H -0.1061 0.0220 0.6204 0.057 Uiso 1 1 calc R . .
H10C H -0.0505 -0.0072 0.6966 0.057 Uiso 1 1 calc R . .
C11 C 0.0734(4) 0.1160(3) 0.5139(2) 0.0353(10) Uani 1 1 d . . .
H11A H 0.1116 0.0644 0.5053 0.053 Uiso 1 1 calc R . .
H11B H 0.1239 0.1708 0.4876 0.053 Uiso 1 1 calc R . .
H11C H 0.0032 0.1254 0.4927 0.053 Uiso 1 1 calc R . .
C12 C 0.1535(4) 0.0763(3) 0.6369(3) 0.0366(10) Uani 1 1 d . . .
H12A H 0.1343 0.0625 0.6931 0.055 Uiso 1 1 calc R . .
H12B H 0.2067 0.1295 0.6120 0.055 Uiso 1 1 calc R . .
H12C H 0.1890 0.0241 0.6277 0.055 Uiso 1 1 calc R . .
C13 C 0.0471(3) 0.2646(3) 0.5879(2) 0.0236(9) Uani 1 1 d . . .
C14 C 0.2993(3) 0.5659(2) 0.4788(2) 0.0194(8) Uani 1 1 d . . .
C15 C 0.3503(3) 0.6511(3) 0.4603(2) 0.0231(8) Uani 1 1 d . . .
H15 H 0.4271 0.6646 0.4335 0.028 Uiso 1 1 calc R . .
C16 C 0.2890(3) 0.7160(2) 0.4810(2) 0.0213(8) Uani 1 1 d . . .
H16 H 0.3241 0.7741 0.4683 0.026 Uiso 1 1 calc R . .
C17 C 0.1764(3) 0.6972(3) 0.5202(2) 0.0252(9) Uani 1 1 d . . .
H17 H 0.1343 0.7430 0.5326 0.030 Uiso 1 1 calc R . .
C18 C 0.1255(3) 0.6110(3) 0.5412(2) 0.0215(8) Uani 1 1 d . . .
H18 H 0.0493 0.5973 0.5692 0.026 Uiso 1 1 calc R . .
C19 C 0.1866(3) 0.5458(2) 0.5210(2) 0.0182(8) Uani 1 1 d . . .
C20 C 0.4552(3) 0.5063(3) 0.4149(2) 0.0210(8) Uani 1 1 d . . .
H20 H 0.4934 0.5638 0.3997 0.025 Uiso 1 1 calc R . .
C21 C 0.5152(3) 0.4410(3) 0.3888(2) 0.0229(8) Uani 1 1 d . . .
C22 C 0.4701(3) 0.3508(3) 0.4073(2) 0.0231(8) Uani 1 1 d . . .
C23 C 0.5383(3) 0.2919(3) 0.3765(2) 0.0235(8) Uani 1 1 d . . .
C24 C 0.4931(3) 0.1943(3) 0.3967(2) 0.0299(9) Uani 1 1 d . . .
C25 C 0.4689(4) 0.1410(3) 0.4862(3) 0.0355(10) Uani 1 1 d . . .
H25A H 0.4329 0.0813 0.4980 0.053 Uiso 1 1 calc R . .
H25B H 0.4178 0.1750 0.5116 0.053 Uiso 1 1 calc R . .
H25C H 0.5407 0.1332 0.5054 0.053 Uiso 1 1 calc R . .
C26 C 0.3828(4) 0.1986(3) 0.3648(3) 0.0385(11) Uani 1 1 d . . .
H26A H 0.3980 0.2340 0.3086 0.058 Uiso 1 1 calc R . .
H26B H 0.3249 0.2277 0.3908 0.058 Uiso 1 1 calc R . .
H26C H 0.3552 0.1369 0.3746 0.058 Uiso 1 1 calc R . .
C27 C 0.5801(4) 0.1420(3) 0.3605(3) 0.0344(10) Uani 1 1 d . . .
H27A H 0.5480 0.0809 0.3727 0.052 Uiso 1 1 calc R . .
H27B H 0.6497 0.1375 0.3819 0.052 Uiso 1 1 calc R . .
H27C H 0.5980 0.1742 0.3039 0.052 Uiso 1 1 calc R . .
C28 C 0.6434(3) 0.3255(3) 0.3309(2) 0.0252(9) Uani 1 1 d . . .
H28 H 0.6887 0.2868 0.3104 0.030 Uiso 1 1 calc R . .
C29 C 0.6872(3) 0.4135(3) 0.3130(2) 0.0288(9) Uani 1 1 d . . .
C30 C 0.8540(4) 0.5137(3) 0.2591(2) 0.0320(10) Uani 1 1 d . . .
H30A H 0.8198 0.5668 0.2255 0.048 Uiso 1 1 calc R . .
H30B H 0.9343 0.5130 0.2360 0.048 Uiso 1 1 calc R . .
H30C H 0.8483 0.5168 0.3106 0.048 Uiso 1 1 calc R . .
C31 C 0.6250(3) 0.4707(3) 0.3413(2) 0.0254(9) Uani 1 1 d . . .
H31 H 0.6547 0.5303 0.3295 0.030 Uiso 1 1 calc R . .
C32 C 0.6059(3) 0.7094(2) 1.0744(2) 0.0216(8) Uani 1 1 d . . .
C33 C 0.6017(3) 0.6282(3) 1.1392(2) 0.0253(9) Uani 1 1 d . . .
H33 H 0.6667 0.6108 1.1626 0.030 Uiso 1 1 calc R . .
C34 C 0.5037(4) 0.5740(3) 1.1686(2) 0.0295(9) Uani 1 1 d . . .
H34 H 0.5011 0.5192 1.2126 0.035 Uiso 1 1 calc R . .
C35 C 0.4093(3) 0.5979(3) 1.1352(2) 0.0284(9) Uani 1 1 d . . .
H35 H 0.3423 0.5591 1.1557 0.034 Uiso 1 1 calc R . .
C36 C 0.4112(3) 0.6782(3) 1.0720(2) 0.0260(9) Uani 1 1 d . . .
H36 H 0.3452 0.6953 1.0497 0.031 Uiso 1 1 calc R . .
C37 C 0.5102(3) 0.7341(3) 1.0410(2) 0.0241(8) Uani 1 1 d . . .
H37 H 0.5122 0.7890 0.9970 0.029 Uiso 1 1 calc R . .
C38 C 0.7042(3) 0.8915(2) 0.9831(2) 0.0216(8) Uani 1 1 d . . .
C43 C 0.7440(4) 0.9426(3) 0.9045(2) 0.0300(9) Uani 1 1 d . . .
H43 H 0.7837 0.9142 0.8716 0.036 Uiso 1 1 calc R . .
C42 C 0.7259(4) 1.0348(3) 0.8742(3) 0.0394(11) Uani 1 1 d . . .
H42 H 0.7525 1.0696 0.8206 0.047 Uiso 1 1 calc R . .
C41 C 0.6685(4) 1.0758(3) 0.9229(3) 0.0369(11) Uani 1 1 d . . .
H41 H 0.6572 1.1391 0.9024 0.044 Uiso 1 1 calc R . .
C40 C 0.6278(4) 1.0260(3) 1.0006(3) 0.0359(10) Uani 1 1 d . . .
H40 H 0.5878 1.0547 1.0332 0.043 Uiso 1 1 calc R . .
C39 C 0.6455(3) 0.9339(3) 1.0308(2) 0.0281(9) Uani 1 1 d . . .
H39 H 0.6176 0.8994 1.0844 0.034 Uiso 1 1 calc R . .
C44 C 0.8281(3) 0.7677(2) 1.0925(2) 0.0181(8) Uani 1 1 d . . .
C49 C 0.7827(4) 0.7766(3) 1.1627(2) 0.0289(9) Uani 1 1 d . . .
H49 H 0.7028 0.7794 1.1778 0.035 Uiso 1 1 calc R . .
C48 C 0.8563(4) 0.7814(3) 1.2104(2) 0.0320(10) Uani 1 1 d . . .
H48 H 0.8258 0.7863 1.2589 0.038 Uiso 1 1 calc R . .
C47 C 0.9724(4) 0.7791(3) 1.1889(2) 0.0330(10) Uani 1 1 d . . .
H47 H 1.0217 0.7834 1.2217 0.040 Uiso 1 1 calc R . .
C46 C 1.0169(4) 0.7704(3) 1.1176(3) 0.0322(10) Uani 1 1 d . . .
H46 H 1.0969 0.7692 1.1018 0.039 Uiso 1 1 calc R . .
C45 C 0.9443(3) 0.7636(3) 1.0702(2) 0.0282(9) Uani 1 1 d . . .
H45 H 0.9743 0.7561 1.0227 0.034 Uiso 1 1 calc R . .
C62 C 0.8224(3) 0.5676(2) 0.9565(2) 0.0211(8) Uani 1 1 d . . .
H62 H 0.8049 0.6290 0.9313 0.025 Uiso 1 1 calc R . .
C67 C 0.8318(3) 0.5355(3) 1.0348(2) 0.0255(9) Uani 1 1 d . . .
C66 C 0.8565(3) 0.4457(3) 1.0709(2) 0.0297(9) Uani 1 1 d . . .
H66 H 0.8632 0.4232 1.1242 0.036 Uiso 1 1 calc R . .
C65 C 0.8715(3) 0.3891(3) 1.0300(3) 0.0318(10) Uani 1 1 d . . .
H65 H 0.8882 0.3276 1.0556 0.038 Uiso 1 1 calc R . .
C64 C 0.8627(3) 0.4201(3) 0.9519(3) 0.0307(10) Uani 1 1 d . . .
H64 H 0.8730 0.3803 0.9242 0.037 Uiso 1 1 calc R . .
C63 C 0.8384(3) 0.5105(3) 0.9149(2) 0.0247(9) Uani 1 1 d . . .
H63 H 0.8328 0.5332 0.8615 0.030 Uiso 1 1 calc R . .
C50 C 0.6493(3) 0.6868(3) 0.8871(2) 0.0235(8) Uani 1 1 d . . .
C55 C 0.5784(3) 0.6092(3) 0.9127(2) 0.0253(9) Uani 1 1 d . . .
H55 H 0.6056 0.5514 0.9394 0.030 Uiso 1 1 calc R . .
C54 C 0.4669(4) 0.6162(3) 0.8992(2) 0.0324(10) Uani 1 1 d . . .
H54 H 0.4188 0.5631 0.9151 0.039 Uiso 1 1 calc R . .
C53 C 0.4272(4) 0.7003(3) 0.8628(2) 0.0322(10) Uani 1 1 d . . .
H53 H 0.3509 0.7049 0.8547 0.039 Uiso 1 1 calc R . .
C52 C 0.4965(4) 0.7782(3) 0.8379(2) 0.0305(9) Uani 1 1 d . . .
H52 H 0.4679 0.8359 0.8127 0.037 Uiso 1 1 calc R . .
C51 C 0.6077(3) 0.7719(3) 0.8499(2) 0.0259(9) Uani 1 1 d . . .
H51 H 0.6556 0.8252 0.8329 0.031 Uiso 1 1 calc R . .
C56 C 0.8918(3) 0.7285(3) 0.8178(2) 0.0230(8) Uani 1 1 d . . .
C57 C 0.8771(3) 0.7096(3) 0.7536(2) 0.0282(9) Uani 1 1 d . . .
H57 H 0.8076 0.6811 0.7546 0.034 Uiso 1 1 calc R . .
C58 C 0.9623(4) 0.7318(3) 0.6886(2) 0.0325(10) Uani 1 1 d . . .
H58 H 0.9521 0.7179 0.6453 0.039 Uiso 1 1 calc R . .
C59 C 1.0632(4) 0.7745(3) 0.6870(2) 0.0329(10) Uani 1 1 d . . .
H59 H 1.1230 0.7887 0.6428 0.039 Uiso 1 1 calc R . .
C60 C 1.0767(3) 0.7965(3) 0.7497(2) 0.0310(10) Uani 1 1 d . . .
H60 H 1.1449 0.8274 0.7478 0.037 Uiso 1 1 calc R . .
C61 C 0.9912(3) 0.7734(3) 0.8152(2) 0.0252(9) Uani 1 1 d . . .
H61 H 1.0007 0.7883 0.8582 0.030 Uiso 1 1 calc R . .
C68 C 0.4736(4) 0.9111(3) 0.3015(3) 0.0431(12) Uani 1 1 d . . .
H68A H 0.5127 0.8860 0.3464 0.052 Uiso 1 1 calc R . .
H68B H 0.4366 0.8598 0.2954 0.052 Uiso 1 1 calc R . .
C69 C 0.8542(5) 0.0385(4) 0.0792(5) 0.0694(18) Uani 1 1 d . . .
H69A H 0.8055 -0.0155 0.1154 0.083 Uiso 1 1 calc R . .
H69B H 0.8589 0.0401 0.0256 0.083 Uiso 1 1 calc R . .

loop_
_atom_site_aniso_label
_atom_site_aniso_U_11
_atom_site_aniso_U_22
_atom_site_aniso_U_33
_atom_site_aniso_U_23
_atom_site_aniso_U_13
_atom_site_aniso_U_12
Cr1 0.0222(4) 0.0186(4) 0.0177(4) -0.0062(3) -0.0010(3) 0.0004(3)
P1 0.0228(5) 0.0176(5) 0.0158(5) -0.0054(4) -0.0039(4) -0.0011(4)
P2 0.0257(5) 0.0167(5) 0.0173(5) -0.0060(4) -0.0044(4) 0.0004(4)
Cl1 0.0427(7) 0.0465(7) 0.0786(9) -0.0375(7) 0.0006(6) -0.0073(5)
Cl2 0.1151(14) 0.0455(8) 0.0672(10) -0.0116(7) 0.0467(10) -0.0033(8)
Cl3 0.0500(8) 0.0419(7) 0.0902(11) -0.0188(7) -0.0224(7) -0.0046(5)
Cl4 0.0442(7) 0.0410(7) 0.0762(9) -0.0296(7) 0.0000(6) -0.0058(5)
O1A 0.059(2) 0.050(2) 0.0201(17) -0.0098(15) -0.0052(14) -0.0159(16)
O1B 0.0326(18) 0.062(2) 0.0294(17) 0.0012(17) -0.0086(15) 0.0089(15)
O2 0.0270(15) 0.0228(14) 0.0244(14) -0.0075(12) 0.0016(12) -0.0008(11)
O3 0.0229(14) 0.0226(14) 0.0274(14) -0.0097(12) 0.0027(12) -0.0016(11)
O4 0.0238(14) 0.0214(14) 0.0242(14) -0.0077(12) 0.0008(11) -0.0034(10)
O5 0.0264(16) 0.0408(17) 0.0391(17) -0.0187(15) 0.0108(13) -0.0061(13)
N1A 0.0322(19) 0.0280(18) 0.0213(19) -0.0113(16) -0.0041(14) -0.0022(14)
N1B 0.0307(19) 0.0218(17) 0.0254(18) -0.0052(16) -0.0052(16) -0.0009(14)
N2 0.0250(17) 0.0182(16) 0.0184(16) -0.0067(14) -0.0056(13) 0.0020(13)
N3 0.0274(18) 0.0205(16) 0.0132(15) -0.0048(14) -0.0060(13) 0.0029(13)
N4 0.0273(18) 0.0263(17) 0.0136(15) -0.0048(14) -0.0031(13) -0.0011(13)
C1A 0.025(2) 0.030(2) 0.031(3) -0.017(2) 0.0042(17) -0.0095(16)
C1B 0.026(2) 0.027(2) 0.022(2) -0.007(2) 0.0023(19) 0.0005(17)
C2 0.019(2) 0.0215(19) 0.0149(18) -0.0040(16) -0.0033(15) 0.0013(15)
C3 0.025(2) 0.022(2) 0.0150(18) -0.0022(17) -0.0091(16) 0.0017(15)
C4 0.022(2) 0.023(2) 0.0163(19) -0.0037(17) -0.0062(16) 0.0025(15)
C5 0.024(2) 0.021(2) 0.0163(18) -0.0030(17) -0.0042(16) -0.0035(15)
C6 0.027(2) 0.028(2) 0.026(2) -0.0095(18) 0.0039(17) -0.0028(16)
C7 0.031(2) 0.0191(19) 0.0174(19) -0.0022(17) -0.0087(16) -0.0032(15)
C8 0.028(2) 0.021(2) 0.0193(19) -0.0035(17) -0.0068(17) 0.0016(16)
C9 0.030(2) 0.021(2) 0.026(2) -0.0042(18) -0.0017(17) 0.0019(16)
C10 0.048(3) 0.020(2) 0.045(3) -0.015(2) -0.001(2) -0.0003(19)
C11 0.052(3) 0.024(2) 0.033(2) -0.016(2) -0.005(2) 0.0020(19)
C12 0.035(3) 0.029(2) 0.044(3) -0.012(2) -0.007(2) 0.0108(18)
C13 0.024(2) 0.029(2) 0.0147(19) -0.0030(17) -0.0064(16) 0.0048(16)
C14 0.025(2) 0.0188(19) 0.0110(17) -0.0002(16) -0.0063(15) 0.0020(15)
C15 0.024(2) 0.023(2) 0.0172(19) -0.0015(17) -0.0043(16) -0.0018(15)
C16 0.024(2) 0.0190(19) 0.0187(19) -0.0052(16) -0.0033(16) -0.0054(15)
C17 0.034(2) 0.023(2) 0.0174(19) -0.0053(17) -0.0081(17) 0.0073(16)
C18 0.024(2) 0.024(2) 0.0134(18) -0.0031(17) -0.0053(15) -0.0005(15)
C19 0.023(2) 0.0176(18) 0.0112(17) -0.0005(15) -0.0062(15) 0.0000(14)
C20 0.019(2) 0.023(2) 0.0173(19) -0.0038(17) -0.0017(16) 0.0007(15)
C21 0.025(2) 0.027(2) 0.0126(18) -0.0022(17) -0.0035(15) 0.0009(16)
C22 0.027(2) 0.025(2) 0.0136(18) -0.0021(17) -0.0068(16) 0.0016(16)
C23 0.022(2) 0.031(2) 0.0141(18) -0.0038(17) -0.0052(15) 0.0068(16)
C24 0.029(2) 0.032(2) 0.032(2) -0.018(2) -0.0036(18) 0.0041(17)
C25 0.040(3) 0.025(2) 0.043(3) -0.015(2) -0.007(2) -0.0006(18)
C26 0.038(3) 0.044(3) 0.047(3) -0.031(2) -0.011(2) 0.001(2)
C27 0.029(2) 0.036(2) 0.041(3) -0.021(2) -0.0030(19) 0.0039(18)
C28 0.026(2) 0.031(2) 0.023(2) -0.0130(18) -0.0065(17) 0.0085(16)
C29 0.026(2) 0.034(2) 0.022(2) -0.0067(19) -0.0020(17) 0.0040(17)
C30 0.034(2) 0.031(2) 0.023(2) -0.0017(19) -0.0043(18) -0.0034(18)
C31 0.028(2) 0.026(2) 0.020(2) -0.0064(18) -0.0049(17) -0.0006(16)
C32 0.024(2) 0.021(2) 0.023(2) -0.0120(17) -0.0054(16) -0.0012(15)
C33 0.030(2) 0.027(2) 0.0150(19) -0.0032(18) -0.0053(16) -0.0026(17)
C34 0.043(3) 0.021(2) 0.020(2) -0.0032(18) -0.0036(18) -0.0024(18)
C35 0.026(2) 0.031(2) 0.030(2) -0.018(2) 0.0049(17) -0.0072(17)
C36 0.018(2) 0.036(2) 0.026(2) -0.016(2) 0.0002(16) 0.0016(16)
C37 0.025(2) 0.027(2) 0.0193(19) -0.0091(17) -0.0022(16) 0.0043(16)
C38 0.020(2) 0.022(2) 0.024(2) -0.0087(17) -0.0072(16) 0.0010(15)
C43 0.042(3) 0.025(2) 0.020(2) -0.0035(18) -0.0087(18) -0.0001(18)
C42 0.048(3) 0.031(2) 0.031(2) -0.003(2) -0.006(2) 0.000(2)
C41 0.034(2) 0.025(2) 0.046(3) -0.004(2) -0.013(2) 0.0007(18)
C40 0.042(3) 0.024(2) 0.048(3) -0.017(2) -0.018(2) 0.0084(18)
C39 0.035(2) 0.021(2) 0.027(2) -0.0057(18) -0.0085(18) 0.0021(17)
C44 0.020(2) 0.0152(18) 0.0171(18) -0.0035(16) -0.0040(15) -0.0024(14)
C49 0.029(2) 0.032(2) 0.022(2) -0.0061(19) -0.0030(17) -0.0058(17)
C48 0.035(3) 0.036(2) 0.022(2) -0.0087(19) -0.0008(18) -0.0067(18)
C47 0.037(3) 0.035(2) 0.028(2) -0.007(2) -0.0162(19) 0.0018(18)
C46 0.029(2) 0.030(2) 0.045(3) -0.019(2) -0.015(2) 0.0027(17)
C45 0.033(2) 0.028(2) 0.027(2) -0.0144(19) -0.0064(18) 0.0036(17)
C62 0.022(2) 0.0163(19) 0.026(2) -0.0065(17) -0.0075(16) 0.0003(14)
C67 0.021(2) 0.030(2) 0.021(2) -0.0050(18) -0.0030(16) 0.0000(16)
C66 0.031(2) 0.030(2) 0.023(2) -0.0021(19) -0.0082(17) 0.0003(17)
C65 0.025(2) 0.024(2) 0.039(3) -0.003(2) -0.0075(19) 0.0031(16)
C64 0.035(2) 0.021(2) 0.042(3) -0.016(2) -0.014(2) 0.0021(17)
C63 0.025(2) 0.025(2) 0.030(2) -0.0141(18) -0.0098(17) -0.0005(15)
C50 0.034(2) 0.022(2) 0.0152(19) -0.0079(17) -0.0042(16) 0.0025(16)
C55 0.021(2) 0.027(2) 0.026(2) -0.0094(18) -0.0018(16) -0.0003(16)
C54 0.033(2) 0.032(2) 0.031(2) -0.009(2) -0.0080(19) -0.0028(18)
C53 0.027(2) 0.039(3) 0.033(2) -0.015(2) -0.0086(18) 0.0056(18)
C52 0.036(2) 0.028(2) 0.029(2) -0.0086(19) -0.0127(19) 0.0077(18)
C51 0.029(2) 0.025(2) 0.023(2) -0.0071(18) -0.0087(17) 0.0023(16)
C56 0.029(2) 0.022(2) 0.0165(19) -0.0049(17) -0.0061(16) 0.0037(16)
C57 0.034(2) 0.026(2) 0.025(2) -0.0099(18) -0.0047(18) -0.0028(17)
C58 0.047(3) 0.032(2) 0.020(2) -0.0122(19) -0.0052(19) -0.0001(19)
C59 0.036(2) 0.031(2) 0.025(2) -0.007(2) 0.0029(18) 0.0047(18)
C60 0.024(2) 0.034(2) 0.030(2) -0.009(2) 0.0015(18) -0.0012(17)
C61 0.037(2) 0.022(2) 0.0137(19) -0.0018(17) -0.0079(17) 0.0055(16)
C68 0.053(3) 0.036(3) 0.045(3) -0.021(2) -0.007(2) -0.008(2)
C69 0.048(3) 0.046(3) 0.128(6) -0.046(4) -0.019(3) -0.002(2)

loop_
_atom_type_symbol
_atom_type_description
_atom_type_scat_dispersion_real
_atom_type_scat_dispersion_imag
_atom_type_scat_source
C C 0.0181 0.0091 'International Tables Vol C Tables 4.2.6.8 and 6.1.1.4'
H H 0.0000 0.0000 'International Tables Vol C Tables 4.2.6.8 and 6.1.1.4'
N N 0.0311 0.0180 'International Tables Vol C Tables 4.2.6.8 and 6.1.1.4'
O O 0.0492 0.0322 'International Tables Vol C Tables 4.2.6.8 and 6.1.1.4'
P P 0.2955 0.4335 'International Tables Vol C Tables 4.2.6.8 and 6.1.1.4'
Cr Cr -0.1635 2.4439 'International Tables Vol C Tables 4.2.6.8 and 6.1.1.4'
Cl Cl 0.3639 0.7018 'International Tables Vol C Tables 4.2.6.8 and 6.1.1.4'

loop_
_geom_angle_atom_site_label_1
_geom_angle_atom_site_label_2
_geom_angle_atom_site_label_3
_geom_angle
_geom_angle_site_symmetry_1
_geom_angle_site_symmetry_3
_geom_angle_publ_flag
O2 Cr1 O3 95.15(11) . . ?
O2 Cr1 N1B 89.58(12) . . ?
O3 Cr1 N1B 90.73(13) . . ?
O2 Cr1 N3 173.62(11) . . ?
O3 Cr1 N3 91.11(12) . . ?
N1B Cr1 N3 89.14(12) . . ?
O2 Cr1 N2 91.76(12) . . ?
O3 Cr1 N2 173.08(12) . . ?
N1B Cr1 N2 88.87(13) . . ?
N3 Cr1 N2 81.98(12) . . ?
O2 Cr1 N1A 92.26(12) . . ?
O3 Cr1 N1A 90.26(12) . . ?
N1B Cr1 N1A 177.83(13) . . ?
N3 Cr1 N1A 88.90(13) . . ?
N2 Cr1 N1A 89.92(13) . . ?
N4 P1 C44 108.51(17) . . ?
N4 P1 C32 114.84(17) . . ?
C44 P1 C32 110.00(17) . . ?
N4 P1 C38 110.15(17) . . ?
C44 P1 C38 105.97(16) . . ?
C32 P1 C38 107.00(17) . . ?
N4 P2 C56 107.98(17) . . ?
N4 P2 C50 114.43(17) . . ?
C56 P2 C50 108.47(17) . . ?
N4 P2 C62 111.63(17) . . ?
C56 P2 C62 106.24(17) . . ?
C50 P2 C62 107.74(17) . . ?
C13 O2 Cr1 129.7(2) . . ?
C22 O3 Cr1 131.1(2) . . ?
C5 O4 C6 115.9(3) . . ?
C29 O5 C30 117.4(3) . . ?
C1A N1A Cr1 162.1(3) . . ?
C1B N1B Cr1 162.4(3) . . ?
C2 N2 C19 122.0(3) . . ?
C2 N2 Cr1 124.5(3) . . ?
C19 N2 Cr1 113.4(2) . . ?
C20 N3 C14 122.2(3) . . ?
C20 N3 Cr1 124.6(2) . . ?
C14 N3 Cr1 113.2(2) . . ?
P2 N4 P1 139.7(2) . . ?
N1A C1A O1A 177.0(5) . . ?
N1B C1B O1B 176.6(5) . . ?
N2 C2 C3 126.5(3) . . ?
C4 C3 C2 114.9(3) . . ?
C4 C3 C13 120.4(3) . . ?
C2 C3 C13 124.6(3) . . ?
C5 C4 C3 120.1(3) . . ?
C4 C5 O4 124.8(3) . . ?
C4 C5 C7 119.5(3) . . ?
O4 C5 C7 115.6(3) . . ?
C8 C7 C5 123.2(3) . . ?
C7 C8 C13 118.1(3) . . ?
C7 C8 C9 121.2(3) . . ?
C13 C8 C9 120.7(3) . . ?
C10 C9 C8 111.7(3) . . ?
C10 C9 C12 108.0(3) . . ?
C8 C9 C12 109.1(3) . . ?
C10 C9 C11 107.0(3) . . ?
C8 C9 C11 111.2(3) . . ?
C12 C9 C11 109.8(3) . . ?
O2 C13 C3 122.6(3) . . ?
O2 C13 C8 118.8(3) . . ?
C3 C13 C8 118.5(3) . . ?
C15 C14 C19 119.3(3) . . ?
C15 C14 N3 124.6(3) . . ?
C19 C14 N3 116.1(3) . . ?
C16 C15 C14 119.9(3) . . ?
C15 C16 C17 120.7(3) . . ?
C16 C17 C18 119.9(3) . . ?
C19 C18 C17 119.5(3) . . ?
C18 C19 C14 120.6(3) . . ?
C18 C19 N2 124.1(3) . . ?
C14 C19 N2 115.3(3) . . ?
N3 C20 C21 126.7(3) . . ?
C31 C21 C20 116.0(3) . . ?
C31 C21 C22 120.4(3) . . ?
C20 C21 C22 123.6(3) . . ?
O3 C22 C21 122.6(3) . . ?
O3 C22 C23 119.0(3) . . ?
C21 C22 C23 118.3(3) . . ?
C28 C23 C22 117.9(4) . . ?
C28 C23 C24 122.6(3) . . ?
C22 C23 C24 119.4(3) . . ?
C27 C24 C23 111.2(3) . . ?
C27 C24 C26 109.2(3) . . ?
C23 C24 C26 108.5(3) . . ?
C27 C24 C25 107.3(3) . . ?
C23 C24 C25 110.9(3) . . ?
C26 C24 C25 109.8(4) . . ?
C23 C28 C29 123.6(4) . . ?
C31 C29 O5 125.5(4) . . ?
C31 C29 C28 119.9(4) . . ?
O5 C29 C28 114.5(3) . . ?
C29 C31 C21 119.9(4) . . ?
C37 C32 C33 119.4(4) . . ?
C37 C32 P1 118.3(3) . . ?
C33 C32 P1 121.6(3) . . ?
C34 C33 C32 119.9(4) . . ?
C33 C34 C35 120.8(4) . . ?
C34 C35 C36 120.2(4) . . ?
C35 C36 C37 119.9(4) . . ?
C32 C37 C36 119.8(4) . . ?
C43 C38 C39 119.4(4) . . ?
C43 C38 P1 120.0(3) . . ?
C39 C38 P1 120.5(3) . . ?
C42 C43 C38 120.2(4) . . ?
C43 C42 C41 119.5(4) . . ?
C40 C41 C42 121.0(4) . . ?
C41 C40 C39 119.5(4) . . ?
C40 C39 C38 120.4(4) . . ?
C45 C44 C49 120.8(3) . . ?
C45 C44 P1 118.4(3) . . ?
C49 C44 P1 120.4(3) . . ?
C48 C49 C44 118.8(4) . . ?
C47 C48 C49 121.5(4) . . ?
C48 C47 C46 118.9(4) . . ?
C45 C46 C47 120.2(4) . . ?
C44 C45 C46 119.7(4) . . ?
C63 C62 C67 120.7(4) . . ?
C63 C62 P2 120.0(3) . . ?
C67 C62 P2 119.4(3) . . ?
C66 C67 C62 119.2(4) . . ?
C65 C66 C67 120.2(4) . . ?
C66 C65 C64 121.3(4) . . ?
C65 C64 C63 118.8(4) . . ?
C62 C63 C64 119.9(4) . . ?
C55 C50 C51 119.8(4) . . ?
C55 C50 P2 122.8(3) . . ?
C51 C50 P2 117.1(3) . . ?
C50 C55 C54 119.8(4) . . ?
C53 C54 C55 119.6(4) . . ?
C54 C53 C52 121.1(4) . . ?
C53 C52 C51 119.7(4) . . ?
C52 C51 C50 119.9(4) . . ?
C61 C56 C57 119.7(4) . . ?
C61 C56 P2 118.7(3) . . ?
C57 C56 P2 121.3(3) . . ?
C58 C57 C56 120.6(4) . . ?
C57 C58 C59 119.5(4) . . ?
C58 C59 C60 120.0(4) . . ?
C61 C60 C59 120.3(4) . . ?
C56 C61 C60 119.8(4) . . ?
Cl2 C68 Cl1 110.9(3) . . ?
Cl3 C69 Cl4 111.8(3) . . ?

loop_
_geom_bond_atom_site_label_1
_geom_bond_atom_site_label_2
_geom_bond_distance
_geom_bond_site_symmetry_2
_geom_bond_publ_flag
Cr1 O2 1.926(3) . ?
Cr1 O3 1.928(3) . ?
Cr1 N1B 2.016(4) . ?
Cr1 N3 2.020(3) . ?
Cr1 N2 2.023(3) . ?
Cr1 N1A 2.025(3) . ?
P1 N4 1.586(3) . ?
P1 C44 1.802(4) . ?
P1 C32 1.804(4) . ?
P1 C38 1.805(4) . ?
P2 N4 1.579(3) . ?
P2 C56 1.806(4) . ?
P2 C50 1.808(4) . ?
P2 C62 1.813(4) . ?
Cl1 C68 1.763(5) . ?
Cl2 C68 1.755(5) . ?
Cl3 C69 1.759(6) . ?
Cl4 C69 1.775(5) . ?
O1A C1A 1.210(5) . ?
O1B C1B 1.206(5) . ?
O2 C13 1.317(4) . ?
O3 C22 1.297(4) . ?
O4 C5 1.388(4) . ?
O4 C6 1.426(5) . ?
O5 C29 1.394(5) . ?
O5 C30 1.411(5) . ?
N1A C1A 1.173(5) . ?
N1B C1B 1.164(5) . ?
N2 C2 1.296(5) . ?
N2 C19 1.432(5) . ?
N3 C20 1.308(5) . ?
N3 C14 1.431(5) . ?
C2 C3 1.423(5) . ?
C3 C4 1.422(5) . ?
C3 C13 1.424(5) . ?
C4 C5 1.360(5) . ?
C5 C7 1.406(5) . ?
C7 C8 1.379(5) . ?
C8 C13 1.435(5) . ?
C8 C9 1.540(5) . ?
C9 C10 1.532(6) . ?
C9 C12 1.542(6) . ?
C9 C11 1.549(6) . ?
C14 C15 1.390(5) . ?
C14 C19 1.411(5) . ?
C15 C16 1.382(5) . ?
C16 C17 1.391(5) . ?
C17 C18 1.396(5) . ?
C18 C19 1.380(5) . ?
C20 C21 1.429(5) . ?
C21 C31 1.424(5) . ?
C21 C22 1.435(5) . ?
C22 C23 1.439(5) . ?
C23 C28 1.377(5) . ?
C23 C24 1.537(6) . ?
C24 C27 1.535(6) . ?
C24 C26 1.537(6) . ?
C24 C25 1.554(6) . ?
C28 C29 1.399(6) . ?
C29 C31 1.358(6) . ?
C32 C37 1.386(5) . ?
C32 C33 1.402(5) . ?
C33 C34 1.369(6) . ?
C34 C35 1.371(6) . ?
C35 C36 1.381(6) . ?
C36 C37 1.393(5) . ?
C38 C43 1.393(5) . ?
C38 C39 1.396(5) . ?
C43 C42 1.387(6) . ?
C42 C41 1.388(6) . ?
C41 C40 1.378(6) . ?
C40 C39 1.385(6) . ?
C44 C45 1.383(5) . ?
C44 C49 1.392(5) . ?
C49 C48 1.391(6) . ?
C48 C47 1.377(6) . ?
C47 C46 1.407(6) . ?
C46 C45 1.387(6) . ?
C62 C63 1.390(5) . ?
C62 C67 1.395(5) . ?
C67 C66 1.384(6) . ?
C66 C65 1.375(6) . ?
C65 C64 1.392(6) . ?
C64 C63 1.394(6) . ?
C50 C55 1.388(5) . ?
C50 C51 1.399(5) . ?
C55 C54 1.398(6) . ?
C54 C53 1.374(6) . ?
C53 C52 1.382(6) . ?
C52 C51 1.385(6) . ?
C56 C61 1.384(6) . ?
C56 C57 1.392(5) . ?
C57 C58 1.377(6) . ?
C58 C59 1.388(6) . ?
C59 C60 1.388(6) . ?
C60 C61 1.385(5) . ?

loop_
_geom_torsion_atom_site_label_1
_geom_torsion_atom_site_label_2
_geom_torsion_atom_site_label_3
_geom_torsion_atom_site_label_4
_geom_torsion
_geom_torsion_site_symmetry_1
_geom_torsion_site_symmetry_2
_geom_torsion_site_symmetry_3
_geom_torsion_site_symmetry_4
_geom_torsion_publ_flag
O3 Cr1 O2 C13 173.5(3) . . . . ?
N1B Cr1 O2 C13 82.8(3) . . . . ?
N3 Cr1 O2 C13 4.3(12) . . . . ?
N2 Cr1 O2 C13 -6.1(3) . . . . ?
N1A Cr1 O2 C13 -96.1(3) . . . . ?
O2 Cr1 O3 C22 175.7(3) . . . . ?
N1B Cr1 O3 C22 -94.6(3) . . . . ?
N3 Cr1 O3 C22 -5.5(3) . . . . ?
N2 Cr1 O3 C22 -8.0(11) . . . . ?
N1A Cr1 O3 C22 83.5(3) . . . . ?
O2 Cr1 N1A C1A -132.7(10) . . . . ?
O3 Cr1 N1A C1A -37.5(10) . . . . ?
N1B Cr1 N1A C1A 80(4) . . . . ?
N3 Cr1 N1A C1A 53.6(10) . . . . ?
N2 Cr1 N1A C1A 135.6(10) . . . . ?
O2 Cr1 N1B C1B 79.8(10) . . . . ?
O3 Cr1 N1B C1B -15.4(10) . . . . ?
N3 Cr1 N1B C1B -106.5(10) . . . . ?
N2 Cr1 N1B C1B 171.5(10) . . . . ?
N1A Cr1 N1B C1B -133(3) . . . . ?
O2 Cr1 N2 C2 3.6(3) . . . . ?
O3 Cr1 N2 C2 -172.7(9) . . . . ?
N1B Cr1 N2 C2 -86.0(3) . . . . ?
N3 Cr1 N2 C2 -175.3(3) . . . . ?
N1A Cr1 N2 C2 95.8(3) . . . . ?
O2 Cr1 N2 C19 -179.8(2) . . . . ?
O3 Cr1 N2 C19 3.9(11) . . . . ?
N1B Cr1 N2 C19 90.7(2) . . . . ?
N3 Cr1 N2 C19 1.4(2) . . . . ?
N1A Cr1 N2 C19 -87.5(2) . . . . ?
O2 Cr1 N3 C20 171.9(9) . . . . ?
O3 Cr1 N3 C20 2.7(3) . . . . ?
N1B Cr1 N3 C20 93.5(3) . . . . ?
N2 Cr1 N3 C20 -177.6(3) . . . . ?
N1A Cr1 N3 C20 -87.5(3) . . . . ?
O2 Cr1 N3 C14 -10.5(12) . . . . ?
O3 Cr1 N3 C14 -179.7(2) . . . . ?
N1B Cr1 N3 C14 -89.0(2) . . . . ?
N2 Cr1 N3 C14 0.0(2) . . . . ?
N1A Cr1 N3 C14 90.1(2) . . . . ?
C56 P2 N4 P1 153.8(3) . . . . ?
C50 P2 N4 P1 32.9(4) . . . . ?
C62 P2 N4 P1 -89.8(3) . . . . ?
C44 P1 N4 P2 138.8(3) . . . . ?
C32 P1 N4 P2 15.2(4) . . . . ?
C38 P1 N4 P2 -105.6(3) . . . . ?
Cr1 N1A C1A O1A -166(8) . . . . ?
Cr1 N1B C1B O1B 139(7) . . . . ?
C19 N2 C2 C3 -178.5(3) . . . . ?
Cr1 N2 C2 C3 -2.2(5) . . . . ?
N2 C2 C3 C4 -177.2(3) . . . . ?
N2 C2 C3 C13 1.4(6) . . . . ?
C2 C3 C4 C5 178.9(3) . . . . ?
C13 C3 C4 C5 0.2(5) . . . . ?
C3 C4 C5 O4 -178.2(3) . . . . ?
C3 C4 C5 C7 2.4(5) . . . . ?
C6 O4 C5 C4 -4.5(5) . . . . ?
C6 O4 C5 C7 175.0(3) . . . . ?
C4 C5 C7 C8 -1.7(6) . . . . ?
O4 C5 C7 C8 178.8(3) . . . . ?
C5 C7 C8 C13 -1.6(5) . . . . ?
C5 C7 C8 C9 178.9(3) . . . . ?
C7 C8 C9 C10 -0.2(5) . . . . ?
C13 C8 C9 C10 -179.7(4) . . . . ?
C7 C8 C9 C12 -119.5(4) . . . . ?
C13 C8 C9 C12 61.0(5) . . . . ?
C7 C8 C9 C11 119.2(4) . . . . ?
C13 C8 C9 C11 -60.3(5) . . . . ?
Cr1 O2 C13 C3 6.9(5) . . . . ?
Cr1 O2 C13 C8 -174.7(2) . . . . ?
C4 C3 C13 O2 174.9(3) . . . . ?
C2 C3 C13 O2 -3.6(6) . . . . ?
C4 C3 C13 C8 -3.5(5) . . . . ?
C2 C3 C13 C8 177.9(3) . . . . ?
C7 C8 C13 O2 -174.4(3) . . . . ?
C9 C8 C13 O2 5.1(5) . . . . ?
C7 C8 C13 C3 4.1(5) . . . . ?
C9 C8 C13 C3 -176.4(3) . . . . ?
C20 N3 C14 C15 -3.6(5) . . . . ?
Cr1 N3 C14 C15 178.7(3) . . . . ?
C20 N3 C14 C19 176.2(3) . . . . ?
Cr1 N3 C14 C19 -1.4(4) . . . . ?
C19 C14 C15 C16 -2.3(5) . . . . ?
N3 C14 C15 C16 177.6(3) . . . . ?
C14 C15 C16 C17 -0.1(6) . . . . ?
C15 C16 C17 C18 2.1(5) . . . . ?
C16 C17 C18 C19 -1.7(5) . . . . ?
C17 C18 C19 C14 -0.6(5) . . . . ?
C17 C18 C19 N2 179.6(3) . . . . ?
C15 C14 C19 C18 2.6(5) . . . . ?
N3 C14 C19 C18 -177.2(3) . . . . ?
C15 C14 C19 N2 -177.5(3) . . . . ?
N3 C14 C19 N2 2.6(4) . . . . ?
C2 N2 C19 C18 -6.0(5) . . . . ?
Cr1 N2 C19 C18 177.3(3) . . . . ?
C2 N2 C19 C14 174.2(3) . . . . ?
Cr1 N2 C19 C14 -2.6(4) . . . . ?
C14 N3 C20 C21 -178.0(3) . . . . ?
Cr1 N3 C20 C21 -0.7(5) . . . . ?
N3 C20 C21 C31 178.8(3) . . . . ?
N3 C20 C21 C22 -0.6(6) . . . . ?
Cr1 O3 C22 C21 5.7(5) . . . . ?
Cr1 O3 C22 C23 -175.2(2) . . . . ?
C31 C21 C22 O3 178.8(3) . . . . ?
C20 C21 C22 O3 -1.9(6) . . . . ?
C31 C21 C22 C23 -0.3(5) . . . . ?
C20 C21 C22 C23 179.1(3) . . . . ?
O3 C22 C23 C28 -179.0(3) . . . . ?
C21 C22 C23 C28 0.1(5) . . . . ?
O3 C22 C23 C24 -0.3(5) . . . . ?
C21 C22 C23 C24 178.8(3) . . . . ?
C28 C23 C24 C27 0.6(5) . . . . ?
C22 C23 C24 C27 -178.0(3) . . . . ?
C28 C23 C24 C26 -119.4(4) . . . . ?
C22 C23 C24 C26 61.9(4) . . . . ?
C28 C23 C24 C25 119.9(4) . . . . ?
C22 C23 C24 C25 -58.7(5) . . . . ?
C22 C23 C28 C29 0.0(6) . . . . ?
C24 C23 C28 C29 -178.7(4) . . . . ?
C30 O5 C29 C31 11.6(6) . . . . ?
C30 O5 C29 C28 -167.7(3) . . . . ?
C23 C28 C29 C31 0.1(6) . . . . ?
C23 C28 C29 O5 179.5(3) . . . . ?
O5 C29 C31 C21 -179.6(4) . . . . ?
C28 C29 C31 C21 -0.3(6) . . . . ?
C20 C21 C31 C29 -179.1(3) . . . . ?
C22 C21 C31 C29 0.4(6) . . . . ?
N4 P1 C32 C37 -83.6(3) . . . . ?
C44 P1 C32 C37 153.6(3) . . . . ?
C38 P1 C32 C37 39.0(3) . . . . ?
N4 P1 C32 C33 86.7(3) . . . . ?
C44 P1 C32 C33 -36.0(4) . . . . ?
C38 P1 C32 C33 -150.7(3) . . . . ?
C37 C32 C33 C34 0.3(6) . . . . ?
P1 C32 C33 C34 -170.0(3) . . . . ?
C32 C33 C34 C35 0.3(6) . . . . ?
C33 C34 C35 C36 -1.1(6) . . . . ?
C34 C35 C36 C37 1.4(6) . . . . ?
C33 C32 C37 C36 0.0(6) . . . . ?
P1 C32 C37 C36 170.6(3) . . . . ?
C35 C36 C37 C32 -0.8(6) . . . . ?
N4 P1 C38 C43 -3.1(4) . . . . ?
C44 P1 C38 C43 114.1(3) . . . . ?
C32 P1 C38 C43 -128.6(3) . . . . ?
N4 P1 C38 C39 -178.2(3) . . . . ?
C44 P1 C38 C39 -61.0(3) . . . . ?
C32 P1 C38 C39 56.4(3) . . . . ?
C39 C38 C43 C42 0.3(6) . . . . ?
P1 C38 C43 C42 -174.8(3) . . . . ?
C38 C43 C42 C41 0.5(6) . . . . ?
C43 C42 C41 C40 -1.1(7) . . . . ?
C42 C41 C40 C39 0.8(7) . . . . ?
C41 C40 C39 C38 0.0(6) . . . . ?
C43 C38 C39 C40 -0.5(6) . . . . ?
P1 C38 C39 C40 174.6(3) . . . . ?
N4 P1 C44 C45 17.0(3) . . . . ?
C32 P1 C44 C45 143.3(3) . . . . ?
C38 P1 C44 C45 -101.3(3) . . . . ?
N4 P1 C44 C49 -169.9(3) . . . . ?
C32 P1 C44 C49 -43.5(3) . . . . ?
C38 P1 C44 C49 71.9(3) . . . . ?
C45 C44 C49 C48 0.0(6) . . . . ?
P1 C44 C49 C48 -173.1(3) . . . . ?
C44 C49 C48 C47 1.2(6) . . . . ?
C49 C48 C47 C46 -1.0(6) . . . . ?
C48 C47 C46 C45 -0.5(6) . . . . ?
C49 C44 C45 C46 -1.4(6) . . . . ?
P1 C44 C45 C46 171.8(3) . . . . ?
C47 C46 C45 C44 1.6(6) . . . . ?
N4 P2 C62 C63 -164.7(3) . . . . ?
C56 P2 C62 C63 -47.3(3) . . . . ?
C50 P2 C62 C63 68.8(3) . . . . ?
N4 P2 C62 C67 14.5(4) . . . . ?
C56 P2 C62 C67 132.0(3) . . . . ?
C50 P2 C62 C67 -112.0(3) . . . . ?
C63 C62 C67 C66 -0.5(6) . . . . ?
P2 C62 C67 C66 -179.7(3) . . . . ?
C62 C67 C66 C65 -0.1(6) . . . . ?
C67 C66 C65 C64 0.2(6) . . . . ?
C66 C65 C64 C63 0.2(6) . . . . ?
C67 C62 C63 C64 0.8(6) . . . . ?
P2 C62 C63 C64 -180.0(3) . . . . ?
C65 C64 C63 C62 -0.7(6) . . . . ?
N4 P2 C50 C55 -118.2(3) . . . . ?
C56 P2 C50 C55 121.2(3) . . . . ?
C62 P2 C50 C55 6.6(4) . . . . ?
N4 P2 C50 C51 55.1(3) . . . . ?
C56 P2 C50 C51 -65.5(3) . . . . ?
C62 P2 C50 C51 179.8(3) . . . . ?
C51 C50 C55 C54 1.9(6) . . . . ?
P2 C50 C55 C54 175.0(3) . . . . ?
C50 C55 C54 C53 -2.1(6) . . . . ?
C55 C54 C53 C52 1.2(6) . . . . ?
C54 C53 C52 C51 -0.2(6) . . . . ?
C53 C52 C51 C50 0.0(6) . . . . ?
C55 C50 C51 C52 -0.8(6) . . . . ?
P2 C50 C51 C52 -174.3(3) . . . . ?
N4 P2 C56 C61 25.3(3) . . . . ?
C50 P2 C56 C61 149.9(3) . . . . ?
C62 P2 C56 C61 -94.5(3) . . . . ?
N4 P2 C56 C57 -161.3(3) . . . . ?
C50 P2 C56 C57 -36.8(4) . . . . ?
C62 P2 C56 C57 78.8(3) . . . . ?
C61 C56 C57 C58 2.7(6) . . . . ?
P2 C56 C57 C58 -170.6(3) . . . . ?
C56 C57 C58 C59 -0.9(6) . . . . ?
C57 C58 C59 C60 -1.5(6) . . . . ?
C58 C59 C60 C61 2.0(6) . . . . ?
C57 C56 C61 C60 -2.1(6) . . . . ?
P2 C56 C61 C60 171.3(3) . . . . ?
C59 C60 C61 C56 -0.2(6) . . . . ?
